data_1528571
loop_
_publ_author_name
'Heinl, U.'
'Hinse, P.'
'Froehlich, R.'
'Mattes, R.'

_publ_section_title
;
 Monomere und polymere Dimethylaminothioquadrato-Komplexe: Die
 Kristallstrukturen von Nickel(II)-, Cobalt(II)-, Silber(I)-, Platin(II)-,
 Gold(I)- Quecksilber(II)- und Blei(II)-Dimethylaminothioquadraten
;
_journal_name_full 'Zeitschrift fuer Anorganische und Allgemeine Chemie'
_journal_page_first 770
_journal_page_last 778
_journal_volume 628
_journal_year 2002
_chemical_formula_sum 'C15 H19 N3 O5 Pb S2'
_chemical_name_systematic 'Pb (S C4 O2 N (C H3)2)2 (O C H N (C H3)2)'
_space_group_IT_number 2
_symmetry_space_group_name_Hall '-P 1'
_symmetry_space_group_name_H-M 'P -1'
_cell_angle_alpha 95.03
_cell_angle_beta 100.9
_cell_angle_gamma 96.14
_cell_formula_units_Z 2
_cell_length_a 6.819
_cell_length_b 11.66
_cell_length_c 12.417
_cell_volume 957.992
_citation_journal_id_ASTM ZAACAB
_cod_data_source_file Heinl_ZAACAB_2002_1046.cif
_cod_data_source_block C15H19N3O5Pb1S2
_cod_original_cell_volume 957.9922
_cod_original_formula_sum 'C15 H19 N3 O5 Pb1 S2'
_cod_database_code 1528571

loop_
_symmetry_equiv_pos_as_xyz
x,y,z
-x,-y,-z

loop_
_atom_site_label
_atom_site_type_symbol
_atom_site_fract_x
_atom_site_fract_y
_atom_site_fract_z
_atom_site_occupancy
_atom_site_U_iso_or_equiv
S1 S-2 0.3071 0.99278 0.35592 1 0.0
H12 H-1 0.1055 1.3748 0.615 1 0.0
C11 C+4 0.178 1.4527 0.8833 1 0.0
H19 H-1 -0.3451 0.5212 0.6299 1 0.0
N1 N-3 0.3057 0.8428 0.0862 1 0.0
H14 H-1 -0.3363 0.7783 0.8125 1 0.0
N2 N-3 0.1559 1.3767 0.7799 1 0.0
O2 O-2 0.3465 0.5926 0.1831 1 0.0
H8 H-1 0.3092 1.5008 0.8986 1 0.0
H15 H-1 -0.4135 0.6425 0.8024 1 0.0
H4 H-1 0.3396 0.687 0.0105 1 0.0
C13 C+4 -0.0616 0.7472 0.7111 1 0.0
H1 H-1 0.1538 0.9822 0.0944 1 0.0
C12 C+4 0.1543 1.4326 0.6794 1 0.0
H5 H-1 0.3751 0.7922 -0.061 1 0.0
H10 H-1 0.2911 1.4673 0.678 1 0.0
O3 O-2 0.2297 0.988 0.7838 1 0.0
O1 O-2 0.3138 0.718 0.4292 1 0.0
O4 O-2 0.1901 1.2015 0.9705 1 0.0
C9 C+2 0.1888 1.1879 0.8726 1 0.0
C6 C+4 0.2917 0.7591 -0.0123 1 0.0
H2 H-1 0.2617 0.9734 -0.0093 1 0.0
H3 H-1 0.3922 1.0162 0.1116 1 0.0
H18 H-1 -0.4233 0.6145 0.5503 1 0.0
H9 H-1 0.1687 1.4053 0.944 1 0.0
Pb1 Pb+2 0.24933 0.90865 0.56194 1 0.0
C4 C+1 0.3183 0.8059 0.1847 1 0.0
H11 H-1 0.0652 1.4933 0.6775 1 0.0
H6 H-1 0.1514 0.7428 -0.0518 1 0.0
C8 C+2 0.2025 1.0915 0.785 1 0.0
C1 C+1 0.3193 0.8586 0.2918 1 0.0
C14 C+4 -0.3899 0.7087 0.7609 1 0.0
C15 C+4 -0.3073 0.5944 0.6015 1 0.0
O5 O-2 0.0698 0.7277 0.6595 1 0.0
H13 H-1 -0.0326 0.81 0.7681 1 0.0
H7 H-1 0.0708 1.5029 0.8765 1 0.0
C3 C+2 0.332 0.6899 0.2246 1 0.0
H16 H-1 -0.517 0.7213 0.7143 1 0.0
C2 C+2 0.3234 0.7476 0.3385 1 0.0
C7 C+1 0.1774 1.1698 0.7022 1 0.0
H17 H-1 -0.1963 0.5858 0.5628 1 0.0
C5 C+4 0.2758 0.9638 0.0693 1 0.0
C10 C+1 0.1711 1.2646 0.7811 1 0.0
S2 S-2 0.1787 1.14726 0.56508 1 0.0
N3 N-3 -0.245 0.6846 0.6915 1 0.0
